data_2240540
loop_
_publ_author_name
'Cruz Santana, Genelane'
'de Gimenez, Iara'
'N\"ather, Christian'
'Jess, Inke'
'de Oliveira, Adriano Bof'

_publ_section_title
;
 Crystal structure of
 bis[<i>N</i>-phenyl-2-(1,2,3,4-tetrahydronaphthalen-1-ylidene)hydrazinecarbothioamidato-\k^2^<i>N</i>^2^,<i>S</i>]zinc
 dimethyl sulfoxide monosolvate
;
_journal_issue 5
_journal_name_full 'Acta Crystallographica Section E'
_journal_page_first 440
_journal_page_last 442
_journal_paper_doi 10.1107/S205698901500612X
_journal_volume 71
_journal_year 2015
_chemical_formula_iupac '[Zn (C17 H16 N3 S)2] , C2 H6 O S'
_chemical_formula_moiety 'C34 H32 N6 S2 Zn, C2 H6 O S'
_chemical_formula_sum 'C36 H38 N6 O S3 Zn'
_chemical_formula_weight 732.27
_chemical_name_systematic
;Bis[<i>N</i>-phenyl-2-(1,2,3,4-tetrahydronaphthalen-1-ylidene)hydrazinecarbothioamidato-\k^2^<i>N</i>^2^,<i>S</i>]zinc dimethyl
sulfoxide monosolvate
;
_space_group_IT_number 14
_space_group_name_Hall '-P 2yn'
_symmetry_cell_setting monoclinic
_symmetry_space_group_name_Hall '-P 2yn'
_symmetry_space_group_name_H-M 'P 1 21/n 1'
_atom_sites_solution_hydrogens geom
_atom_sites_solution_primary direct
_atom_sites_solution_secondary difmap
_audit_creation_method SHELXL-2013
_cell_angle_alpha 90.00
_cell_angle_beta 94.223(3)
_cell_angle_gamma 90.00
_cell_formula_units_Z 4
_cell_length_a 10.6320(4)
_cell_length_b 17.2695(5)
_cell_length_c 19.4067(7)
_cell_measurement_temperature 200(2)
_cell_measurement_theta_max 26.00
_cell_measurement_theta_min 1.58
_cell_volume 3553.6(2)
_computing_cell_refinement
;
<i>X-AREA</i> (Stoe & Cie, 2008)
;
_computing_data_collection
;
<i>X-AREA</i> (Stoe & Cie, 2008)
;
_computing_data_reduction
;
<i>X-RED32</i> (Stoe & Cie, 2008)
;
_computing_molecular_graphics
;
<i>DIAMOND</i> (Brandenburg, 2006)
;
_computing_publication_material
;
<i>publCIF</i> (Westrip, 2010)
;
_computing_structure_refinement
;
<i>SHELXL2013-2</i>(Sheldrick, 2015)
;
_computing_structure_solution
;
<i>SHELXS97</i> (Sheldrick, 2008)
;
_diffrn_ambient_temperature 200(2)
_diffrn_measured_fraction_theta_full 0.997
_diffrn_measured_fraction_theta_max 0.997
_diffrn_measurement_device_type 'STOE IPDS-1'
_diffrn_measurement_method '\f scans'
_diffrn_radiation_monochromator graphite
_diffrn_radiation_type MoK\a
_diffrn_radiation_wavelength 0.71073
_diffrn_reflns_av_R_equivalents 0.0407
_diffrn_reflns_av_sigmaI/netI 0.0206
_diffrn_reflns_limit_h_max 13
_diffrn_reflns_limit_h_min -13
_diffrn_reflns_limit_k_max 21
_diffrn_reflns_limit_k_min -21
_diffrn_reflns_limit_l_max 23
_diffrn_reflns_limit_l_min -23
_diffrn_reflns_number 45253
_diffrn_reflns_theta_full 26.00
_diffrn_reflns_theta_max 26.00
_diffrn_reflns_theta_min 1.58
_exptl_absorpt_coefficient_mu 0.905
_exptl_absorpt_correction_T_max 0.9162
_exptl_absorpt_correction_T_min 0.7929
_exptl_absorpt_correction_type numerical
_exptl_absorpt_process_details
;
(X-SHAPE and X-RED32; Stoe & Cie, 2008)
;
_exptl_crystal_colour orange
_exptl_crystal_density_diffrn 1.369
_exptl_crystal_density_method 'not measured'
_exptl_crystal_description prism
_exptl_crystal_F_000 1528
_exptl_crystal_size_max 0.14
_exptl_crystal_size_mid 0.10
_exptl_crystal_size_min 0.06
_refine_diff_density_max 0.802
_refine_diff_density_min -0.682
_refine_ls_extinction_method none
_refine_ls_goodness_of_fit_ref 1.060
_refine_ls_hydrogen_treatment constr
_refine_ls_matrix_type full
_refine_ls_number_parameters 442
_refine_ls_number_reflns 6947
_refine_ls_number_restraints 0
_refine_ls_restrained_S_all 1.060
_refine_ls_R_factor_all 0.0498
_refine_ls_R_factor_gt 0.0424
_refine_ls_shift/su_max 0.001
_refine_ls_shift/su_mean 0.000
_refine_ls_structure_factor_coef Fsqd
_refine_ls_weighting_details 'calc w=1/[\s^2^(Fo^2^)+(0.0382P)^2^+2.9458P] where P=(Fo^2^+2Fc^2^)/3'
_refine_ls_weighting_scheme calc
_refine_ls_wR_factor_gt 0.0935
_refine_ls_wR_factor_ref 0.0972
_reflns_number_gt 6171
_reflns_number_total 6947
_reflns_threshold_expression >2sigma(I)
_cod_data_source_file im2462sup1.cf
_cod_data_source_block I
_cod_original_sg_symbol_H-M 'P 21/n'
_cod_database_code 2240540
_cod_database_fobs_code 2240540

loop_
_symmetry_equiv_pos_as_xyz
'x, y, z'
'-x+1/2, y+1/2, -z+1/2'
'-x, -y, -z'
'x-1/2, -y-1/2, z-1/2'

loop_
_atom_site_type_symbol
_atom_site_label
_atom_site_fract_x
_atom_site_fract_y
_atom_site_fract_z
_atom_site_U_iso_or_equiv
_atom_site_adp_type
_atom_site_calc_flag
_atom_site_refinement_flags
_atom_site_occupancy
_atom_site_symmetry_multiplicity
_atom_site_disorder_group
Zn Zn1 0.75764(2) 0.193873(16) 0.627860(14) 0.03590(9) Uani d . 1 1 .
C C1 0.7188(2) 0.31745(15) 0.73748(13) 0.0415(5) Uani d . 1 1 .
C C2 0.6288(3) 0.36245(17) 0.77834(15) 0.0518(7) Uani d . 1 1 .
H H2A 0.6079 0.3311 0.8186 0.062 Uiso calc R 1 1 .
H H2B 0.5497 0.3711 0.7491 0.062 Uiso calc R 1 1 .
C C3 0.6803(3) 0.44078(18) 0.80402(17) 0.0635(8) Uani d . 1 1 .
H H3A 0.6101 0.4736 0.8177 0.076 Uiso calc R 1 1 .
H H3B 0.7399 0.4331 0.8451 0.076 Uiso calc R 1 1 .
C C4 0.7473(3) 0.48091(18) 0.74761(18) 0.0633(8) Uani d . 1 1 .
H H4A 0.6883 0.4883 0.7062 0.076 Uiso calc R 1 1 .
H H4B 0.7777 0.5324 0.7638 0.076 Uiso calc R 1 1 .
C C5 0.8570(3) 0.43171(18) 0.72969(15) 0.0555(7) Uani d . 1 1 .
C C6 0.9733(3) 0.4637(2) 0.71835(19) 0.0716(10) Uani d . 1 1 .
H H6 0.9831 0.5184 0.7190 0.086 Uiso calc R 1 1 .
C C7 1.0752(3) 0.4175(2) 0.7061(2) 0.0784(11) Uani d . 1 1 .
H H7 1.1535 0.4406 0.6973 0.094 Uiso calc R 1 1 .
C C8 1.0638(3) 0.3377(2) 0.70660(18) 0.0684(9) Uani d . 1 1 .
H H8 1.1345 0.3059 0.6994 0.082 Uiso calc R 1 1 .
C C9 0.9483(3) 0.30455(18) 0.71767(15) 0.0524(7) Uani d . 1 1 .
H H9 0.9404 0.2498 0.7186 0.063 Uiso calc R 1 1 .
C C10 0.8434(2) 0.35090(16) 0.72747(14) 0.0467(6) Uani d . 1 1 .
N N1 0.68571(18) 0.25148(12) 0.70903(10) 0.0374(4) Uani d . 1 1 .
N N2 0.56703(18) 0.22579(12) 0.72604(10) 0.0390(4) Uani d . 1 1 .
C C11 0.5176(2) 0.16915(14) 0.68884(12) 0.0365(5) Uani d . 1 1 .
S S1 0.58047(6) 0.11959(4) 0.62029(3) 0.04070(15) Uani d . 1 1 .
N N3 0.40074(18) 0.14264(13) 0.70263(11) 0.0407(5) Uani d . 1 1 .
H H3N 0.3667 0.1097 0.6721 0.049 Uiso calc R 1 1 .
C C12 0.3262(2) 0.15955(15) 0.75765(13) 0.0399(5) Uani d . 1 1 .
C C13 0.2066(2) 0.12656(17) 0.75371(14) 0.0493(6) Uani d . 1 1 .
H H13 0.1790 0.0964 0.7146 0.059 Uiso calc R 1 1 .
C C14 0.1274(3) 0.1373(2) 0.80637(16) 0.0582(8) Uani d . 1 1 .
H H14 0.0455 0.1150 0.8027 0.070 Uiso calc R 1 1 .
C C15 0.1657(3) 0.1799(2) 0.86376(15) 0.0580(8) Uani d . 1 1 .
H H15 0.1117 0.1865 0.9002 0.070 Uiso calc R 1 1 .
C C16 0.2836(3) 0.2128(2) 0.86770(15) 0.0577(8) Uani d . 1 1 .
H H16 0.3107 0.2425 0.9073 0.069 Uiso calc R 1 1 .
C C17 0.3644(2) 0.20369(18) 0.81488(14) 0.0508(7) Uani d . 1 1 .
H H17 0.4450 0.2276 0.8182 0.061 Uiso calc R 1 1 .
C C21 0.7844(2) 0.34196(15) 0.54269(13) 0.0408(5) Uani d . 1 1 .
C C22 0.8717(3) 0.39974(16) 0.51388(18) 0.0555(7) Uani d . 1 1 .
H H22A 0.9047 0.3781 0.4716 0.067 Uiso calc R 1 1 .
H H22B 0.9442 0.4084 0.5480 0.067 Uiso calc R 1 1 .
C C23 0.8086(3) 0.47694(18) 0.4965(2) 0.0655(9) Uani d . 1 1 .
H H23A 0.8736 0.5160 0.4876 0.079 Uiso calc R 1 1 .
H H23B 0.7518 0.4715 0.4540 0.079 Uiso calc R 1 1 .
C C24 0.7336(3) 0.50397(18) 0.55528(19) 0.0675(9) Uani d . 1 1 .
H H24A 0.7906 0.5108 0.5975 0.081 Uiso calc R 1 1 .
H H24B 0.6939 0.5546 0.5434 0.081 Uiso calc R 1 1 .
C C25 0.6338(3) 0.44571(17) 0.56840(15) 0.0532(7) Uani d . 1 1 .
C C26 0.5159(3) 0.4675(2) 0.58907(18) 0.0674(9) Uani d . 1 1 .
H H26 0.4992 0.5206 0.5971 0.081 Uiso calc R 1 1 .
C C27 0.4235(3) 0.4135(2) 0.59806(18) 0.0718(10) Uani d . 1 1 .
H H27 0.3456 0.4293 0.6146 0.086 Uiso calc R 1 1 .
C C28 0.4430(3) 0.3370(2) 0.58337(17) 0.0627(8) Uani d . 1 1 .
H H28 0.3776 0.3002 0.5875 0.075 Uiso calc R 1 1 .
C C29 0.5585(2) 0.31397(17) 0.56250(15) 0.0495(6) Uani d . 1 1 .
H H29 0.5712 0.2612 0.5509 0.059 Uiso calc R 1 1 .
C C30 0.6571(2) 0.36679(16) 0.55815(14) 0.0440(6) Uani d . 1 1 .
N N21 0.82246(17) 0.27193(12) 0.55813(10) 0.0365(4) Uani d . 1 1 .
N N22 0.94220(18) 0.25641(12) 0.53682(11) 0.0402(5) Uani d . 1 1 .
C C31 0.9966(2) 0.19343(14) 0.56117(12) 0.0370(5) Uani d . 1 1 .
S S21 0.93916(6) 0.12624(4) 0.61853(3) 0.04147(15) Uani d . 1 1 .
N N23 1.11279(19) 0.17498(13) 0.53992(11) 0.0438(5) Uani d . 1 1 .
H H23N 1.1506 0.1358 0.5618 0.053 Uiso calc R 1 1 .
C C32 1.1814(2) 0.20924(16) 0.48819(13) 0.0434(6) Uani d . 1 1 .
C C33 1.2983(3) 0.1765(2) 0.47906(17) 0.0627(8) Uani d . 1 1 .
H H33 1.3285 0.1346 0.5073 0.075 Uiso calc R 1 1 .
C C34 1.3711(3) 0.2057(2) 0.4282(2) 0.0763(11) Uani d . 1 1 .
H H34 1.4511 0.1833 0.4222 0.092 Uiso calc R 1 1 .
C C35 1.3300(3) 0.2660(2) 0.38675(17) 0.0636(8) Uani d . 1 1 .
H H35 1.3804 0.2853 0.3521 0.076 Uiso calc R 1 1 .
C C36 1.2150(3) 0.29789(19) 0.39610(15) 0.0551(7) Uani d . 1 1 .
H H36 1.1853 0.3396 0.3674 0.066 Uiso calc R 1 1 .
C C37 1.1408(3) 0.27054(18) 0.44670(14) 0.0499(6) Uani d . 1 1 .
H H37 1.0616 0.2941 0.4528 0.060 Uiso calc R 1 1 .
S S41 0.22794(16) -0.03767(8) 0.62486(9) 0.0732(4) Uani d P 0.60 1 1
S S41' 0.2187(2) -0.01998(12) 0.55185(11) 0.0653(5) Uani d P 0.40 1 2
O O41 0.25110(17) 0.04499(11) 0.60282(11) 0.0521(5) Uani d . 1 1 .
C C41 0.1008(4) -0.0730(2) 0.5786(3) 0.0915(13) Uani d . 1 1 .
H H41A 0.0241 -0.0510 0.5958 0.137 Uiso calc PR 0.60 1 1
H H41B 0.0990 -0.1295 0.5831 0.137 Uiso calc PR 0.60 1 1
H H41C 0.1051 -0.0591 0.5298 0.137 Uiso calc PR 0.60 1 1
H H41D 0.0243 -0.0413 0.5780 0.137 Uiso calc PR 0.40 1 2
H H41E 0.1230 -0.0914 0.6257 0.137 Uiso calc PR 0.40 1 2
H H41F 0.0857 -0.1175 0.5477 0.137 Uiso calc PR 0.40 1 2
C C42 0.3516(9) -0.0914(6) 0.5996(7) 0.124(5) Uani d P 0.60 1 1
H H42A 0.4297 -0.0742 0.6249 0.186 Uiso calc PR 0.60 1 1
H H42B 0.3586 -0.0846 0.5499 0.186 Uiso calc PR 0.60 1 1
H H42C 0.3372 -0.1462 0.6095 0.186 Uiso calc PR 0.60 1 1
C C42' 0.3297(14) -0.0806(9) 0.5512(7) 0.099(5) Uani d P 0.40 1 2
H H42D 0.4055 -0.0550 0.5366 0.148 Uiso calc PR 0.40 1 2
H H42E 0.3053 -0.1226 0.5190 0.148 Uiso calc PR 0.40 1 2
H H42F 0.3471 -0.1019 0.5978 0.148 Uiso calc PR 0.40 1 2

loop_
_atom_site_aniso_label
_atom_site_aniso_U_11
_atom_site_aniso_U_22
_atom_site_aniso_U_33
_atom_site_aniso_U_12
_atom_site_aniso_U_13
_atom_site_aniso_U_23
Zn1 0.03107(14) 0.03978(16) 0.03778(15) 0.00053(11) 0.00889(10) -0.00104(11)
C1 0.0421(13) 0.0436(14) 0.0397(13) -0.0017(11) 0.0089(10) -0.0057(11)
C2 0.0520(15) 0.0492(15) 0.0560(17) -0.0006(13) 0.0169(13) -0.0114(13)
C3 0.075(2) 0.0528(17) 0.0647(19) -0.0011(15) 0.0165(16) -0.0208(15)
C4 0.074(2) 0.0467(16) 0.070(2) -0.0102(15) 0.0093(16) -0.0144(14)
C5 0.0604(17) 0.0546(17) 0.0519(16) -0.0159(14) 0.0073(13) -0.0132(13)
C6 0.074(2) 0.065(2) 0.077(2) -0.0324(18) 0.0117(18) -0.0151(17)
C7 0.059(2) 0.093(3) 0.084(3) -0.037(2) 0.0168(18) -0.018(2)
C8 0.0451(16) 0.088(2) 0.073(2) -0.0164(16) 0.0134(15) -0.0212(19)
C9 0.0423(14) 0.0620(18) 0.0538(16) -0.0092(13) 0.0091(12) -0.0149(14)
C10 0.0465(14) 0.0509(15) 0.0436(14) -0.0117(12) 0.0088(11) -0.0099(12)
N1 0.0317(10) 0.0431(11) 0.0382(11) -0.0032(8) 0.0080(8) -0.0028(9)
N2 0.0320(10) 0.0451(11) 0.0409(11) -0.0039(9) 0.0105(8) -0.0023(9)
C11 0.0306(11) 0.0390(12) 0.0403(13) 0.0008(9) 0.0056(9) 0.0017(10)
S1 0.0355(3) 0.0431(3) 0.0445(3) -0.0037(2) 0.0101(2) -0.0067(3)
N3 0.0321(10) 0.0481(12) 0.0426(11) -0.0056(9) 0.0077(8) -0.0052(9)
C12 0.0324(12) 0.0481(14) 0.0401(13) 0.0029(10) 0.0077(10) 0.0038(11)
C13 0.0359(13) 0.0656(18) 0.0471(15) -0.0077(12) 0.0076(11) -0.0030(13)
C14 0.0334(13) 0.086(2) 0.0565(17) -0.0080(14) 0.0122(12) 0.0018(16)
C15 0.0414(14) 0.085(2) 0.0495(16) 0.0000(14) 0.0177(12) -0.0010(15)
C16 0.0495(15) 0.080(2) 0.0454(15) -0.0046(15) 0.0145(12) -0.0091(14)
C17 0.0369(13) 0.0702(19) 0.0466(15) -0.0075(12) 0.0116(11) -0.0066(13)
C21 0.0384(13) 0.0400(13) 0.0445(14) 0.0022(10) 0.0065(10) 0.0026(11)
C22 0.0417(14) 0.0459(15) 0.080(2) -0.0006(12) 0.0100(14) 0.0135(14)
C23 0.0528(17) 0.0469(16) 0.097(3) -0.0012(13) 0.0082(17) 0.0203(17)
C24 0.072(2) 0.0432(16) 0.087(2) 0.0092(15) -0.0019(18) 0.0014(16)
C25 0.0564(16) 0.0471(15) 0.0562(17) 0.0139(13) 0.0043(13) 0.0021(13)
C26 0.072(2) 0.064(2) 0.066(2) 0.0321(17) 0.0086(16) -0.0015(16)
C27 0.0560(19) 0.093(3) 0.069(2) 0.0343(19) 0.0194(16) 0.0174(19)
C28 0.0392(14) 0.080(2) 0.071(2) 0.0158(14) 0.0134(14) 0.0230(17)
C29 0.0378(13) 0.0543(16) 0.0568(16) 0.0100(12) 0.0077(12) 0.0111(13)
C30 0.0400(13) 0.0463(14) 0.0461(14) 0.0088(11) 0.0067(11) 0.0040(11)
N21 0.0307(9) 0.0397(11) 0.0400(11) 0.0036(8) 0.0087(8) 0.0016(9)
N22 0.0303(10) 0.0461(12) 0.0456(12) 0.0034(9) 0.0115(8) 0.0040(9)
C31 0.0307(11) 0.0425(13) 0.0384(12) 0.0028(10) 0.0063(9) -0.0032(10)
S21 0.0358(3) 0.0414(3) 0.0485(4) 0.0060(2) 0.0114(3) 0.0056(3)
N23 0.0335(10) 0.0502(12) 0.0487(12) 0.0082(9) 0.0098(9) 0.0067(10)
C32 0.0302(12) 0.0564(16) 0.0447(14) -0.0015(11) 0.0100(10) -0.0048(12)
C33 0.0385(14) 0.083(2) 0.068(2) 0.0139(15) 0.0157(13) 0.0114(17)
C34 0.0399(16) 0.109(3) 0.084(2) 0.0103(17) 0.0283(16) 0.006(2)
C35 0.0452(16) 0.092(2) 0.0559(18) -0.0123(16) 0.0208(13) -0.0027(17)
C36 0.0493(15) 0.0673(19) 0.0500(16) -0.0089(14) 0.0131(12) 0.0024(14)
C37 0.0398(14) 0.0617(17) 0.0499(15) 0.0004(12) 0.0142(11) 0.0033(13)
S41 0.0817(10) 0.0498(7) 0.0839(10) -0.0036(7) -0.0225(8) 0.0050(7)
S41' 0.0815(14) 0.0555(11) 0.0591(12) -0.0035(10) 0.0072(10) -0.0126(9)
O41 0.0462(10) 0.0444(10) 0.0654(12) 0.0011(8) 0.0033(9) -0.0082(9)
C41 0.071(2) 0.068(2) 0.135(4) -0.0099(19) 0.010(2) -0.023(2)
C42 0.067(4) 0.062(5) 0.238(14) 0.028(4) -0.021(8) -0.031(8)
C42' 0.093(10) 0.084(8) 0.125(11) 0.029(7) 0.042(9) -0.024(9)

loop_
_atom_type_symbol
_atom_type_description
_atom_type_scat_dispersion_real
_atom_type_scat_dispersion_imag
_atom_type_scat_source
C C 0.0033 0.0016 'International Tables Vol C Tables 4.2.6.8 and 6.1.1.4'
H H 0.0000 0.0000 'International Tables Vol C Tables 4.2.6.8 and 6.1.1.4'
N N 0.0061 0.0033 'International Tables Vol C Tables 4.2.6.8 and 6.1.1.4'
O O 0.0106 0.0060 'International Tables Vol C Tables 4.2.6.8 and 6.1.1.4'
S S 0.1246 0.1234 'International Tables Vol C Tables 4.2.6.8 and 6.1.1.4'
Zn Zn 0.2839 1.4301 'International Tables Vol C Tables 4.2.6.8 and 6.1.1.4'

loop_
_geom_angle_atom_site_label_1
_geom_angle_atom_site_label_2
_geom_angle_atom_site_label_3
_geom_angle
N1 Zn1 N21 110.30(8)
N1 Zn1 S21 132.43(6)
N21 Zn1 S21 87.53(5)
N1 Zn1 S1 88.25(6)
N21 Zn1 S1 129.85(6)
S21 Zn1 S1 114.13(3)
N1 C1 C10 120.3(2)
N1 C1 C2 120.9(2)
C10 C1 C2 118.7(2)
C1 C2 C3 113.8(2)
C1 C2 H2A 108.8
C3 C2 H2A 108.8
C1 C2 H2B 108.8
C3 C2 H2B 108.8
H2A C2 H2B 107.7
C4 C3 C2 110.2(2)
C4 C3 H3A 109.6
C2 C3 H3A 109.6
C4 C3 H3B 109.6
C2 C3 H3B 109.6
H3A C3 H3B 108.1
C5 C4 C3 108.8(3)
C5 C4 H4A 109.9
C3 C4 H4A 109.9
C5 C4 H4B 109.9
C3 C4 H4B 109.9
H4A C4 H4B 108.3
C6 C5 C10 118.9(3)
C6 C5 C4 121.8(3)
C10 C5 C4 119.2(3)
C7 C6 C5 121.1(3)
C7 C6 H6 119.4
C5 C6 H6 119.4
C6 C7 C8 120.3(3)
C6 C7 H7 119.9
C8 C7 H7 119.9
C7 C8 C9 119.5(3)
C7 C8 H8 120.3
C9 C8 H8 120.3
C8 C9 C10 120.6(3)
C8 C9 H9 119.7
C10 C9 H9 119.7
C9 C10 C5 119.5(3)
C9 C10 C1 121.9(3)
C5 C10 C1 118.6(3)
C1 N1 N2 113.40(19)
C1 N1 Zn1 130.03(16)
N2 N1 Zn1 114.81(14)
C11 N2 N1 116.18(19)
N2 C11 N3 118.5(2)
N2 C11 S1 128.70(18)
N3 C11 S1 112.77(18)
C11 S1 Zn1 92.06(8)
C11 N3 C12 130.5(2)
C11 N3 H3N 114.8
C12 N3 H3N 114.8
C17 C12 C13 118.9(2)
C17 C12 N3 125.1(2)
C13 C12 N3 115.9(2)
C14 C13 C12 120.5(3)
C14 C13 H13 119.7
C12 C13 H13 119.7
C15 C14 C13 120.8(3)
C15 C14 H14 119.6
C13 C14 H14 119.6
C14 C15 C16 118.9(3)
C14 C15 H15 120.6
C16 C15 H15 120.6
C15 C16 C17 121.4(3)
C15 C16 H16 119.3
C17 C16 H16 119.3
C12 C17 C16 119.5(3)
C12 C17 H17 120.2
C16 C17 H17 120.2
N21 C21 C30 119.9(2)
N21 C21 C22 120.9(2)
C30 C21 C22 119.1(2)
C21 C22 C23 113.1(2)
C21 C22 H22A 109.0
C23 C22 H22A 109.0
C21 C22 H22B 109.0
C23 C22 H22B 109.0
H22A C22 H22B 107.8
C24 C23 C22 110.6(3)
C24 C23 H23A 109.5
C22 C23 H23A 109.5
C24 C23 H23B 109.5
C22 C23 H23B 109.5
H23A C23 H23B 108.1
C25 C24 C23 109.9(3)
C25 C24 H24A 109.7
C23 C24 H24A 109.7
C25 C24 H24B 109.7
C23 C24 H24B 109.7
H24A C24 H24B 108.2
C26 C25 C30 118.3(3)
C26 C25 C24 122.0(3)
C30 C25 C24 119.6(3)
C27 C26 C25 121.3(3)
C27 C26 H26 119.4
C25 C26 H26 119.4
C28 C27 C26 120.4(3)
C28 C27 H27 119.8
C26 C27 H27 119.8
C27 C28 C29 119.4(3)
C27 C28 H28 120.3
C29 C28 H28 120.3
C28 C29 C30 121.2(3)
C28 C29 H29 119.4
C30 C29 H29 119.4
C29 C30 C25 119.0(2)
C29 C30 C21 121.9(2)
C25 C30 C21 119.1(2)
C21 N21 N22 112.67(19)
C21 N21 Zn1 130.06(16)
N22 N21 Zn1 115.18(14)
C31 N22 N21 116.34(19)
N22 C31 N23 118.1(2)
N22 C31 S21 128.12(18)
N23 C31 S21 113.76(18)
C31 S21 Zn1 92.77(8)
C31 N23 C32 129.9(2)
C31 N23 H23N 115.1
C32 N23 H23N 115.1
C37 C32 C33 118.8(2)
C37 C32 N23 125.4(2)
C33 C32 N23 115.7(3)
C32 C33 C34 119.5(3)
C32 C33 H33 120.3
C34 C33 H33 120.3
C35 C34 C33 121.5(3)
C35 C34 H34 119.2
C33 C34 H34 119.2
C36 C35 C34 118.6(3)
C36 C35 H35 120.7
C34 C35 H35 120.7
C35 C36 C37 121.2(3)
C35 C36 H36 119.4
C37 C36 H36 119.4
C32 C37 C36 120.3(3)
C32 C37 H37 119.9
C36 C37 H37 119.9
O41 S41 C41 109.37(19)
O41 S41 C42 106.6(4)
C41 S41 C42 104.8(4)
O41 S41' C42' 111.2(6)
O41 S41' C41 110.1(2)
C42' S41' C41 102.6(7)
S41 O41 S41' 56.91(12)
S41' C41 S41 51.17(14)
S41' C41 H41A 123.9
S41 C41 H41A 109.5
S41' C41 H41B 126.5
S41 C41 H41B 109.5
H41A C41 H41B 109.5
S41' C41 H41C 58.3
S41 C41 H41C 109.5
H41A C41 H41C 109.5
H41B C41 H41C 109.5
S41' C41 H41D 109.5
S41 C41 H41D 115.9
H41B C41 H41D 122.4
H41C C41 H41D 87.2
S41' C41 H41E 109.5
S41 C41 H41E 59.4
H41A C41 H41E 87.5
H41B C41 H41E 66.3
H41C C41 H41E 162.6
H41D C41 H41E 109.5
S41' C41 H41F 109.5
S41 C41 H41F 134.4
H41A C41 H41F 114.2
H41C C41 H41F 67.7
H41D C41 H41F 109.5
H41E C41 H41F 109.5
S41 C42 H42A 109.5
S41 C42 H42B 109.5
H42A C42 H42B 109.5
S41 C42 H42C 109.5
H42A C42 H42C 109.5
H42B C42 H42C 109.5
S41' C42' H42D 109.5
S41' C42' H42E 109.5
H42D C42' H42E 109.5
S41' C42' H42F 109.5
H42D C42' H42F 109.5
H42E C42' H42F 109.5

loop_
_geom_bond_atom_site_label_1
_geom_bond_atom_site_label_2
_geom_bond_distance
Zn1 N1 2.057(2)
Zn1 N21 2.064(2)
Zn1 S21 2.2745(6)
Zn1 S1 2.2747(7)
C1 N1 1.303(3)
C1 C10 1.471(3)
C1 C2 1.503(3)
C2 C3 1.529(4)
C2 H2A 0.9900
C2 H2B 0.9900
C3 C4 1.517(4)
C3 H3A 0.9900
C3 H3B 0.9900
C4 C5 1.504(4)
C4 H4A 0.9900
C4 H4B 0.9900
C5 C6 1.387(4)
C5 C10 1.403(4)
C6 C7 1.380(5)
C6 H6 0.9500
C7 C8 1.384(5)
C7 H7 0.9500
C8 C9 1.386(4)
C8 H8 0.9500
C9 C10 1.397(4)
C9 H9 0.9500
N1 N2 1.400(3)
N2 C11 1.303(3)
C11 N3 1.369(3)
C11 S1 1.755(2)
N3 C12 1.407(3)
N3 H3N 0.8800
C12 C17 1.383(4)
C12 C13 1.390(3)
C13 C14 1.383(4)
C13 H13 0.9500
C14 C15 1.371(4)
C14 H14 0.9500
C15 C16 1.373(4)
C15 H15 0.9500
C16 C17 1.394(4)
C16 H16 0.9500
C17 H17 0.9500
C21 N21 1.303(3)
C21 C30 1.471(3)
C21 C22 1.499(4)
C22 C23 1.519(4)
C22 H22A 0.9900
C22 H22B 0.9900
C23 C24 1.513(5)
C23 H23A 0.9900
C23 H23B 0.9900
C24 C25 1.498(4)
C24 H24A 0.9900
C24 H24B 0.9900
C25 C26 1.396(4)
C25 C30 1.402(4)
C26 C27 1.375(5)
C26 H26 0.9500
C27 C28 1.370(5)
C27 H27 0.9500
C28 C29 1.380(4)
C28 H28 0.9500
C29 C30 1.397(4)
C29 H29 0.9500
N21 N22 1.393(3)
N22 C31 1.304(3)
C31 N23 1.368(3)
C31 S21 1.749(2)
N23 C32 1.414(3)
N23 H23N 0.8800
C32 C37 1.380(4)
C32 C33 1.388(4)
C33 C34 1.392(4)
C33 H33 0.9500
C34 C35 1.367(5)
C34 H34 0.9500
C35 C36 1.365(4)
C35 H35 0.9500
C36 C37 1.387(4)
C36 H36 0.9500
C37 H37 0.9500
S41 O41 1.516(2)
S41 C41 1.682(4)
S41 C42 1.709(9)
S41' O41 1.518(3)
S41' C42' 1.578(13)
S41' C41 1.666(4)
C41 H41A 0.9800
C41 H41B 0.9800
C41 H41C 0.9800
C41 H41D 0.9800
C41 H41E 0.9800
C41 H41F 0.9800
C42 H42A 0.9800
C42 H42B 0.9800
C42 H42C 0.9800
C42' H42D 0.9800
C42' H42E 0.9800
C42' H42F 0.9800

loop_
_geom_hbond_atom_site_label_D
_geom_hbond_atom_site_label_H
_geom_hbond_atom_site_label_A
_geom_hbond_site_symmetry_A
_geom_hbond_distance_DH
_geom_hbond_distance_HA
_geom_hbond_distance_DA
_geom_hbond_angle_DHA
N3 H3N O41 1 0.88 2.08 2.945(3) 167.7
N23 H23N O41 1_655 0.88 2.03 2.903(3) 173.2

loop_
_geom_torsion_atom_site_label_1
_geom_torsion_atom_site_label_2
_geom_torsion_atom_site_label_3
_geom_torsion_atom_site_label_4
_geom_torsion_site_symmetry_1
_geom_torsion
N1 C1 C2 C3 . -176.3(3)
C10 C1 C2 C3 . 1.0(4)
C1 C2 C3 C4 . 42.4(4)
C2 C3 C4 C5 . -61.7(4)
C3 C4 C5 C6 . -138.1(3)
C3 C4 C5 C10 . 38.9(4)
C10 C5 C6 C7 . -1.0(5)
C4 C5 C6 C7 . 176.0(3)
C5 C6 C7 C8 . -1.6(6)
C6 C7 C8 C9 . 1.7(6)
C7 C8 C9 C10 . 0.8(5)
C8 C9 C10 C5 . -3.4(4)
C8 C9 C10 C1 . 178.3(3)
C6 C5 C10 C9 . 3.4(4)
C4 C5 C10 C9 . -173.7(3)
C6 C5 C10 C1 . -178.2(3)
C4 C5 C10 C1 . 4.7(4)
N1 C1 C10 C9 . -30.4(4)
C2 C1 C10 C9 . 152.3(3)
N1 C1 C10 C5 . 151.3(3)
C2 C1 C10 C5 . -26.0(4)
C10 C1 N1 N2 . 177.2(2)
C2 C1 N1 N2 . -5.6(3)
C10 C1 N1 Zn1 . -18.9(4)
C2 C1 N1 Zn1 . 158.3(2)
N21 Zn1 N1 C1 . -32.0(2)
S21 Zn1 N1 C1 . 74.0(2)
S1 Zn1 N1 C1 . -164.2(2)
N21 Zn1 N1 N2 . 131.70(16)
S21 Zn1 N1 N2 . -122.29(14)
S1 Zn1 N1 N2 . -0.55(15)
C1 N1 N2 C11 . 166.6(2)
Zn1 N1 N2 C11 . 0.1(3)
N1 N2 C11 N3 . -179.0(2)
N1 N2 C11 S1 . 0.7(3)
N2 C11 S1 Zn1 . -0.9(2)
N3 C11 S1 Zn1 . 178.75(17)
N1 Zn1 S1 C11 . 0.64(10)
N21 Zn1 S1 C11 . -114.62(11)
S21 Zn1 S1 C11 . 137.18(8)
N2 C11 N3 C12 . -9.2(4)
S1 C11 N3 C12 . 171.1(2)
C11 N3 C12 C17 . -6.5(4)
C11 N3 C12 C13 . 175.6(3)
C17 C12 C13 C14 . -0.4(4)
N3 C12 C13 C14 . 177.7(3)
C12 C13 C14 C15 . -0.8(5)
C13 C14 C15 C16 . 1.0(5)
C14 C15 C16 C17 . -0.1(5)
C13 C12 C17 C16 . 1.3(4)
N3 C12 C17 C16 . -176.6(3)
C15 C16 C17 C12 . -1.0(5)
N21 C21 C22 C23 . 177.7(3)
C30 C21 C22 C23 . -6.7(4)
C21 C22 C23 C24 . 46.8(4)
C22 C23 C24 C25 . -60.0(4)
C23 C24 C25 C26 . -145.1(3)
C23 C24 C25 C30 . 33.3(4)
C30 C25 C26 C27 . -1.2(5)
C24 C25 C26 C27 . 177.2(3)
C25 C26 C27 C28 . -3.4(5)
C26 C27 C28 C29 . 3.0(5)
C27 C28 C29 C30 . 2.0(5)
C28 C29 C30 C25 . -6.6(4)
C28 C29 C30 C21 . 173.8(3)
C26 C25 C30 C29 . 6.0(4)
C24 C25 C30 C29 . -172.4(3)
C26 C25 C30 C21 . -174.3(3)
C24 C25 C30 C21 . 7.2(4)
N21 C21 C30 C29 . -26.2(4)
C22 C21 C30 C29 . 158.1(3)
N21 C21 C30 C25 . 154.2(3)
C22 C21 C30 C25 . -21.5(4)
C30 C21 N21 N22 . 176.8(2)
C22 C21 N21 N22 . -7.6(3)
C30 C21 N21 Zn1 . -20.7(4)
C22 C21 N21 Zn1 . 154.9(2)
N1 Zn1 N21 C21 . -29.8(2)
S21 Zn1 N21 C21 . -164.6(2)
S1 Zn1 N21 C21 . 75.6(2)
N1 Zn1 N21 N22 . 132.36(16)
S21 Zn1 N21 N22 . -2.39(15)
S1 Zn1 N21 N22 . -122.19(14)
C21 N21 N22 C31 . 167.8(2)
Zn1 N21 N22 C31 . 2.5(3)
N21 N22 C31 N23 . 178.2(2)
N21 N22 C31 S21 . -1.0(3)
N22 C31 S21 Zn1 . -0.7(2)
N23 C31 S21 Zn1 . -179.98(18)
N1 Zn1 S21 C31 . -114.08(11)
N21 Zn1 S21 C31 . 1.45(10)
S1 Zn1 S21 C31 . 134.57(8)
N22 C31 N23 C32 . -8.0(4)
S21 C31 N23 C32 . 171.3(2)
C31 N23 C32 C37 . -0.9(5)
C31 N23 C32 C33 . 180.0(3)
C37 C32 C33 C34 . -0.5(5)
N23 C32 C33 C34 . 178.7(3)
C32 C33 C34 C35 . -0.1(6)
C33 C34 C35 C36 . 0.2(6)
C34 C35 C36 C37 . 0.3(5)
C33 C32 C37 C36 . 1.0(4)
N23 C32 C37 C36 . -178.1(3)
C35 C36 C37 C32 . -1.0(5)
O41 S41 O41 S41' 1 0E1(5)
C41 S41 O41 S41' . -43.9(2)
C42 S41 O41 S41' . 68.9(4)
O41 S41' O41 S41 1 0E1(6)
C42' S41' O41 S41 . -68.3(6)
C41 S41' O41 S41 . 44.7(2)
O41 S41' C41 S41 . -42.94(17)
C42' S41' C41 S41 . 75.5(6)
O41 S41 C41 S41' . 42.81(18)
C42 S41 C41 S41' . -71.1(5)
